data_7718212
loop_
_publ_author_name
'Ma&#x10f;ar, Milan'
'Faltejsek, Jan'
'Bu&#x161;kov&#xe1;, Hana'
'Kol&#xe1;&#x10d;n&#xe1;, Lucie'
'Jaro&#x161;, Adam'
'Kotek, Jan'
'Straka, Michal'
'Kub&#xed;&#x10d;ek, Vojt&#x11b;ch'
'Ludv&#xed;k, Ji&#x159;&#xed;'

_publ_section_title
;
 Unusual variability of isomers in copper(II) complexes with
 1,8-bis(2-hydroxybenzyl)-cyclam.
;
_journal_issue 8
_journal_name_full 'Dalton transactions (Cambridge, England : 2003)'
_journal_page_first 3127
_journal_page_last 3140
_journal_paper_doi 10.1039/d4dt03166k
_journal_volume 54
_journal_year 2025
_chemical_formula_moiety 'C24 H36 Cu N4 O2, 2(C2 F3 O2)'
_chemical_formula_sum 'C28 H36 Cu F6 N4 O6'
_chemical_formula_weight 702.15
_space_group_crystal_system monoclinic
_space_group_IT_number 14
_space_group_name_Hall '-P 2ybc'
_space_group_name_H-M_alt 'P 1 21/c 1'
_atom_sites_solution_hydrogens mixed
_atom_sites_solution_primary direct
_atom_sites_solution_secondary difmap
_audit_creation_method SHELXL-2014/7
_audit_update_record
;
2024-10-18 deposited with the CCDC.	2025-01-02 downloaded from the CCDC.
;
_cell_angle_alpha 90
_cell_angle_beta 103.850(2)
_cell_angle_gamma 90
_cell_formula_units_Z 2
_cell_length_a 10.2817(5)
_cell_length_b 14.9160(6)
_cell_length_c 9.8782(5)
_cell_measurement_reflns_used 9836
_cell_measurement_temperature 120(2)
_cell_measurement_theta_max 27.4578
_cell_measurement_theta_min 2.4550
_cell_volume 1470.89(12)
_computing_cell_refinement 'SAINT V8.40B (Bruker AXS LLC, 2019)'
_computing_data_collection 'Bruker Instrument Service vV6.2.16'
_computing_data_reduction 'SAINT V8.40B (Bruker AXS LLC, 2019)'
_computing_molecular_graphics 'shelXle (C.B. Huebschle, rev 1365)'
_computing_structure_refinement 'SHELXL-2014/7 (Sheldrick, 2014)'
_computing_structure_solution 'XT, VERSION 2018/2'
_diffrn_ambient_temperature 120(2)
_diffrn_detector_area_resol_mean 7.3910
_diffrn_measured_fraction_theta_full 0.998
_diffrn_measured_fraction_theta_max 0.998
_diffrn_measurement_device_type 'Bruker D8 VENTURE'
_diffrn_measurement_method '\f and \w scans'
_diffrn_radiation_type MoK\a
_diffrn_radiation_wavelength 0.71073
_diffrn_reflns_av_R_equivalents 0.0293
_diffrn_reflns_av_unetI/netI 0.0106
_diffrn_reflns_Laue_measured_fraction_full 0.998
_diffrn_reflns_Laue_measured_fraction_max 0.998
_diffrn_reflns_limit_h_max 13
_diffrn_reflns_limit_h_min -13
_diffrn_reflns_limit_k_max 19
_diffrn_reflns_limit_k_min -19
_diffrn_reflns_limit_l_max 12
_diffrn_reflns_limit_l_min -12
_diffrn_reflns_number 53159
_diffrn_reflns_point_group_measured_fraction_full 0.998
_diffrn_reflns_point_group_measured_fraction_max 0.998
_diffrn_reflns_theta_full 25.242
_diffrn_reflns_theta_max 27.485
_diffrn_reflns_theta_min 2.455
_diffrn_source 'microfocus sealed tube'
_exptl_absorpt_coefficient_mu 0.830
_exptl_absorpt_correction_T_max 0.94
_exptl_absorpt_correction_T_min 0.89
_exptl_absorpt_correction_type multi-scan
_exptl_absorpt_process_details
;
Krause, L., Herbst-Irmer, R., Sheldrick, G. M., Stalke, D. (2015).
"Comparison of silver and molybdenum microfocus X-ray sources for
single-crystal structure determination"
J. Appl. Cryst. 48, 3-10.
doi:10.1107/S1600576714022985
;
_exptl_crystal_colour violet
_exptl_crystal_density_diffrn 1.585
_exptl_crystal_description prism
_exptl_crystal_F_000 726
_exptl_crystal_size_max 0.134
_exptl_crystal_size_mid 0.120
_exptl_crystal_size_min 0.073
_refine_diff_density_max 0.406
_refine_diff_density_min -0.560
_refine_diff_density_rms 0.056
_refine_ls_extinction_method none
_refine_ls_goodness_of_fit_ref 1.066
_refine_ls_hydrogen_treatment mixed
_refine_ls_matrix_type full
_refine_ls_number_parameters 266
_refine_ls_number_reflns 3369
_refine_ls_number_restraints 55
_refine_ls_restrained_S_all 1.088
_refine_ls_R_factor_all 0.0299
_refine_ls_R_factor_gt 0.0293
_refine_ls_shift/su_max 0.002
_refine_ls_shift/su_mean 0.000
_refine_ls_structure_factor_coef Fsqd
_refine_ls_weighting_details 'w=1/[\s^2^(Fo^2^)+(0.0381P)^2^+1.2813P] where P=(Fo^2^+2Fc^2^)/3'
_refine_ls_weighting_scheme calc
_refine_ls_wR_factor_gt 0.0782
_refine_ls_wR_factor_ref 0.0787
_reflns_Friedel_coverage 0.000
_reflns_number_gt 3297
_reflns_number_total 3369
_reflns_threshold_expression 'I > 2\s(I)'
_cod_data_source_file d4dt03166k2.cif
_cod_data_source_block cute2phoh_tfa_f
_cod_depositor_comments
;
The following automatic conversions were performed:

data item '_exptl_absorpt_correction_type' value 'Multi-Scan' was
changed to 'multi-scan' in accordance with the
/home/data/users/saulius/crontab/automatic-downloads/current/RSC/lib/dictionaries/cif_core.dic
dictionary named 'cif_core.dic' version 2.4.2 last updated on
2011-04-26.

Automatic conversion script
Id: cif_fix_values 8170 2020-07-09 18:12:32Z antanas 
;
_cod_original_sg_symbol_H-M 'P 21/c'
_cod_database_code 7718212
_shelx_shelxl_version_number 2014/7
_shelx_space_group_comment
;
The symmetry employed for this shelxl refinement is uniquely defined
by the following loop, which should always be used as a source of
symmetry information in preference to the above space-group names.
They are only intended as comments.
;
_shelx_estimated_absorpt_t_min 0.897
_shelx_estimated_absorpt_t_max 0.942

loop_
_space_group_symop_operation_xyz
'x, y, z'
'-x, y+1/2, -z+1/2'
'-x, -y, -z'
'x, -y-1/2, z-1/2'

loop_
_atom_site_label
_atom_site_type_symbol
_atom_site_fract_x
_atom_site_fract_y
_atom_site_fract_z
_atom_site_U_iso_or_equiv
_atom_site_adp_type
_atom_site_occupancy
_atom_site_site_symmetry_order
_atom_site_calc_flag
_atom_site_refinement_flags_posn
_atom_site_refinement_flags_adp
_atom_site_refinement_flags_occupancy
_atom_site_disorder_assembly
_atom_site_disorder_group
Cu1 Cu 0.5000 0.5000 0.5000 0.01217(8) Uani 1 2 d S . P . .
N1 N 0.33418(12) 0.42785(8) 0.39778(12) 0.0134(2) Uani 1 1 d . . . . .
C2 C 0.22203(15) 0.49432(10) 0.37045(17) 0.0180(3) Uani 1 1 d . . . . .
H21 H 0.1355 0.4620 0.3533 0.022 Uiso 1 1 calc R U . . .
H22 H 0.2238 0.5291 0.2855 0.022 Uiso 1 1 calc R U . . .
C3 C 0.23207(15) 0.55815(10) 0.49181(16) 0.0184(3) Uani 1 1 d . . . . .
H31 H 0.1703 0.6093 0.4626 0.022 Uiso 1 1 calc R U . . .
H32 H 0.2054 0.5268 0.5693 0.022 Uiso 1 1 calc R U . . .
N4 N 0.37128(12) 0.59170(8) 0.53988(13) 0.0155(2) Uani 1 1 d . . . . .
H41 H 0.3805 0.6365 0.4832 0.019 Uiso 1 1 d R U . . .
C5 C 0.39601(16) 0.62544(10) 0.68512(16) 0.0192(3) Uani 1 1 d . . . . .
H51 H 0.3881 0.5750 0.7478 0.023 Uiso 1 1 calc R U . . .
H52 H 0.3264 0.6702 0.6910 0.023 Uiso 1 1 calc R U . . .
C6 C 0.53269(16) 0.66803(10) 0.73453(16) 0.0191(3) Uani 1 1 d . . . . .
H61 H 0.5399 0.6932 0.8287 0.023 Uiso 1 1 calc R U . . .
H62 H 0.5396 0.7185 0.6716 0.023 Uiso 1 1 calc R U . . .
C7 C 0.65033(15) 0.60542(10) 0.74064(15) 0.0173(3) Uani 1 1 d . . . . .
H71 H 0.7336 0.6370 0.7877 0.021 Uiso 1 1 calc R U . . .
H72 H 0.6404 0.5530 0.7989 0.021 Uiso 1 1 calc R U . . .
C8 C 0.30281(15) 0.34762(10) 0.47670(15) 0.0165(3) Uani 1 1 d . . . . .
H81 H 0.2245 0.3164 0.4176 0.020 Uiso 1 1 calc R U . . .
H82 H 0.3797 0.3059 0.4913 0.020 Uiso 1 1 calc R U . . .
C9 C 0.27331(15) 0.36644(9) 0.61565(15) 0.0152(3) Uani 1 1 d . . . . .
C10 C 0.37677(14) 0.39053(9) 0.72976(15) 0.0149(3) Uani 1 1 d . . . . .
O10 O 0.50122(11) 0.40007(8) 0.70607(12) 0.0179(2) Uani 1 1 d . . . . .
H101 H 0.553(2) 0.4015(17) 0.772(3) 0.035(7) Uiso 1 1 d . . . . .
C11 C 0.35058(16) 0.40610(10) 0.85974(15) 0.0187(3) Uani 1 1 d . . . . .
H111 H 0.4212 0.4225 0.9368 0.022 Uiso 1 1 calc R U . . .
C12 C 0.22086(17) 0.39744(11) 0.87599(16) 0.0218(3) Uani 1 1 d . . . . .
H121 H 0.2028 0.4087 0.9644 0.026 Uiso 1 1 calc R U . . .
C13 C 0.11728(16) 0.37252(12) 0.76453(17) 0.0231(3) Uani 1 1 d . . . . .
H131 H 0.0287 0.3663 0.7764 0.028 Uiso 1 1 calc R U . . .
C14 C 0.14424(15) 0.35672(11) 0.63543(16) 0.0199(3) Uani 1 1 d . . . . .
H141 H 0.0735 0.3390 0.5593 0.024 Uiso 1 1 calc R U . . .
C1A C 0.72319(16) 0.34326(11) 1.00561(16) 0.0205(3) Uani 1 1 d . . . . .
O1A O 0.69936(12) 0.40501(9) 0.91816(13) 0.0289(3) Uani 1 1 d . . . . .
O2A O 0.64900(14) 0.28424(8) 1.03105(14) 0.0312(3) Uani 1 1 d . . . . .
C2A C 0.8691(2) 0.34235(15) 1.0923(2) 0.0378(5) Uani 1 1 d . . . . .
F1A F 0.9560(6) 0.3281(4) 1.0256(7) 0.0625(15) Uani 0.577(3) 1 d . U P A 1
F2A F 0.8919(4) 0.4119(2) 1.1777(5) 0.0586(12) Uani 0.577(3) 1 d . U P A 1
F3A F 0.8824(5) 0.2698(3) 1.1869(6) 0.0454(9) Uani 0.577(3) 1 d . U P A 1
F1B F 0.9354(7) 0.4230(5) 1.0928(11) 0.053(2) Uani 0.291(3) 1 d . U P A 2
F2B F 0.9031(10) 0.3064(8) 1.2047(10) 0.059(3) Uani 0.291(3) 1 d . U P A 2
F3B F 0.9382(12) 0.2953(6) 0.9985(13) 0.047(2) Uani 0.291(3) 1 d . U P A 2
F1C F 0.9433(17) 0.2841(11) 1.093(2) 0.083(5) Uani 0.132(3) 1 d . U P A 3
F2C F 0.9471(15) 0.4202(14) 1.0412(14) 0.034(3) Uani 0.132(3) 1 d . U P A 3
F3C F 0.8922(15) 0.3754(15) 1.2226(14) 0.047(4) Uani 0.132(3) 1 d . U P A 3

loop_
_atom_site_aniso_label
_atom_site_aniso_U_11
_atom_site_aniso_U_22
_atom_site_aniso_U_33
_atom_site_aniso_U_23
_atom_site_aniso_U_13
_atom_site_aniso_U_12
Cu1 0.01306(13) 0.01013(13) 0.01277(13) -0.00198(8) 0.00201(9) -0.00049(8)
N1 0.0155(5) 0.0113(5) 0.0122(5) -0.0004(4) 0.0010(4) -0.0010(4)
C2 0.0147(7) 0.0172(7) 0.0196(7) 0.0017(5) -0.0007(6) 0.0007(5)
C3 0.0156(7) 0.0162(7) 0.0236(7) 0.0001(6) 0.0049(6) 0.0016(5)
N4 0.0170(6) 0.0131(6) 0.0164(6) -0.0016(4) 0.0041(5) -0.0001(4)
C5 0.0248(7) 0.0155(7) 0.0184(7) -0.0017(5) 0.0074(6) -0.0006(6)
C6 0.0263(8) 0.0149(7) 0.0165(7) -0.0052(5) 0.0061(6) -0.0033(6)
C7 0.0221(7) 0.0168(7) 0.0117(6) -0.0019(5) 0.0012(5) -0.0040(5)
C8 0.0222(7) 0.0121(6) 0.0142(6) -0.0012(5) 0.0027(5) -0.0046(5)
C9 0.0199(7) 0.0108(6) 0.0141(6) 0.0008(5) 0.0027(5) -0.0022(5)
C10 0.0177(7) 0.0101(6) 0.0160(7) 0.0022(5) 0.0024(5) -0.0001(5)
O10 0.0153(5) 0.0218(5) 0.0147(5) 0.0020(4) 0.0002(4) -0.0017(4)
C11 0.0234(7) 0.0168(7) 0.0143(7) 0.0009(5) 0.0011(6) -0.0006(6)
C12 0.0279(8) 0.0217(8) 0.0173(7) 0.0021(6) 0.0082(6) 0.0009(6)
C13 0.0205(7) 0.0257(8) 0.0243(8) 0.0040(6) 0.0078(6) -0.0020(6)
C14 0.0191(7) 0.0196(7) 0.0196(7) 0.0010(6) 0.0016(6) -0.0045(6)
C1A 0.0242(8) 0.0207(7) 0.0161(7) -0.0028(6) 0.0037(6) 0.0045(6)
O1A 0.0261(6) 0.0280(6) 0.0265(6) 0.0093(5) -0.0054(5) -0.0062(5)
O2A 0.0478(8) 0.0202(6) 0.0295(6) -0.0004(5) 0.0170(6) -0.0035(5)
C2A 0.0288(9) 0.0405(11) 0.0382(11) 0.0013(9) -0.0034(8) 0.0145(8)
F1A 0.0294(16) 0.108(5) 0.054(3) 0.020(3) 0.0193(16) 0.015(3)
F2A 0.0442(18) 0.0355(16) 0.071(3) -0.0172(17) -0.0350(19) 0.0055(15)
F3A 0.045(2) 0.0387(17) 0.0455(19) 0.0176(15) -0.0028(14) 0.0147(15)
F1B 0.025(3) 0.053(3) 0.067(6) -0.015(5) -0.016(4) 0.003(3)
F2B 0.043(4) 0.094(7) 0.031(3) 0.024(5) -0.008(3) 0.019(5)
F3B 0.038(4) 0.051(4) 0.056(5) 0.009(3) 0.018(3) 0.026(3)
F1C 0.070(7) 0.063(7) 0.106(9) -0.009(7) 0.000(7) 0.041(6)
F2C 0.016(4) 0.060(7) 0.029(6) 0.004(5) 0.014(4) -0.011(4)
F3C 0.041(6) 0.061(8) 0.032(5) -0.001(6) -0.004(4) -0.010(6)

loop_
_atom_type_symbol
_atom_type_description
_atom_type_scat_dispersion_real
_atom_type_scat_dispersion_imag
_atom_type_scat_source
C C 0.0033 0.0016 'International Tables Vol C Tables 4.2.6.8 and 6.1.1.4'
H H 0.0000 0.0000 'International Tables Vol C Tables 4.2.6.8 and 6.1.1.4'
Cu Cu 0.3201 1.2651 'International Tables Vol C Tables 4.2.6.8 and 6.1.1.4'
F F 0.0171 0.0103 'International Tables Vol C Tables 4.2.6.8 and 6.1.1.4'
N N 0.0061 0.0033 'International Tables Vol C Tables 4.2.6.8 and 6.1.1.4'
O O 0.0106 0.0060 'International Tables Vol C Tables 4.2.6.8 and 6.1.1.4'

loop_
_geom_angle_atom_site_label_1
_geom_angle_atom_site_label_2
_geom_angle_atom_site_label_3
_geom_angle
_geom_angle_site_symmetry_1
_geom_angle_site_symmetry_3
_geom_angle_publ_flag
N4 Cu1 N4 180.00(5) . 3_666 ?
N4 Cu1 N1 93.15(5) . 3_666 ?
N4 Cu1 N1 86.85(5) 3_666 3_666 ?
N4 Cu1 N1 86.85(5) . . ?
N4 Cu1 N1 93.15(5) 3_666 . ?
N1 Cu1 N1 180.0 3_666 . ?
C2 N1 C7 107.49(11) . 3_666 ?
C2 N1 C8 111.66(11) . . ?
C7 N1 C8 106.99(11) 3_666 . ?
C2 N1 Cu1 104.69(8) . . ?
C7 N1 Cu1 111.30(9) 3_666 . ?
C8 N1 Cu1 114.56(9) . . ?
N1 C2 C3 111.73(12) . . ?
N1 C2 H21 109.3 . . ?
C3 C2 H21 109.3 . . ?
N1 C2 H22 109.3 . . ?
C3 C2 H22 109.3 . . ?
H21 C2 H22 107.9 . . ?
N4 C3 C2 110.07(12) . . ?
N4 C3 H31 109.6 . . ?
C2 C3 H31 109.6 . . ?
N4 C3 H32 109.6 . . ?
C2 C3 H32 109.6 . . ?
H31 C3 H32 108.2 . . ?
C3 N4 C5 110.67(12) . . ?
C3 N4 Cu1 109.79(9) . . ?
C5 N4 Cu1 116.91(9) . . ?
C3 N4 H41 106.9 . . ?
C5 N4 H41 109.5 . . ?
Cu1 N4 H41 102.3 . . ?
N4 C5 C6 112.67(12) . . ?
N4 C5 H51 109.1 . . ?
C6 C5 H51 109.1 . . ?
N4 C5 H52 109.1 . . ?
C6 C5 H52 109.1 . . ?
H51 C5 H52 107.8 . . ?
C5 C6 C7 115.11(13) . . ?
C5 C6 H61 108.5 . . ?
C7 C6 H61 108.5 . . ?
C5 C6 H62 108.5 . . ?
C7 C6 H62 108.5 . . ?
H61 C6 H62 107.5 . . ?
N1 C7 C6 115.17(12) 3_666 . ?
N1 C7 H71 108.5 3_666 . ?
C6 C7 H71 108.5 . . ?
N1 C7 H72 108.5 3_666 . ?
C6 C7 H72 108.5 . . ?
H71 C7 H72 107.5 . . ?
C9 C8 N1 116.12(12) . . ?
C9 C8 H81 108.3 . . ?
N1 C8 H81 108.3 . . ?
C9 C8 H82 108.3 . . ?
N1 C8 H82 108.3 . . ?
H81 C8 H82 107.4 . . ?
C14 C9 C10 118.64(14) . . ?
C14 C9 C8 121.06(13) . . ?
C10 C9 C8 120.24(13) . . ?
O10 C10 C11 122.53(13) . . ?
O10 C10 C9 116.92(13) . . ?
C11 C10 C9 120.53(14) . . ?
C10 O10 H101 111.5(19) . . ?
C12 C11 C10 119.64(14) . . ?
C12 C11 H111 120.2 . . ?
C10 C11 H111 120.2 . . ?
C13 C12 C11 120.67(15) . . ?
C13 C12 H121 119.7 . . ?
C11 C12 H121 119.7 . . ?
C12 C13 C14 119.37(15) . . ?
C12 C13 H131 120.3 . . ?
C14 C13 H131 120.3 . . ?
C13 C14 C9 121.13(14) . . ?
C13 C14 H141 119.4 . . ?
C9 C14 H141 119.4 . . ?
O2A C1A O1A 129.95(16) . . ?
O2A C1A C2A 116.72(16) . . ?
O1A C1A C2A 113.33(16) . . ?
F1A C2A F2A 115.5(4) . . ?
F1C C2A F3C 107.8(13) . . ?
F2B C2A F1B 110.4(6) . . ?
F1A C2A F3A 104.4(4) . . ?
F2A C2A F3A 101.8(3) . . ?
F2B C2A F3B 106.8(7) . . ?
F1B C2A F3B 96.0(6) . . ?
F1C C2A C1A 124.3(9) . . ?
F2B C2A C1A 123.1(5) . . ?
F1A C2A C1A 115.7(3) . . ?
F2A C2A C1A 110.4(2) . . ?
F3C C2A C1A 117.1(7) . . ?
F1B C2A C1A 114.1(3) . . ?
F3A C2A C1A 107.6(3) . . ?
F3B C2A C1A 101.9(5) . . ?
F1C C2A F2C 99.8(13) . . ?
F3C C2A F2C 92.9(8) . . ?
C1A C2A F2C 108.7(6) . . ?

loop_
_geom_bond_atom_site_label_1
_geom_bond_atom_site_label_2
_geom_bond_distance
_geom_bond_site_symmetry_2
_geom_bond_publ_flag
Cu1 N4 2.0068(12) . ?
Cu1 N4 2.0068(12) 3_666 ?
Cu1 N1 2.0640(12) 3_666 ?
Cu1 N1 2.0641(12) . ?
N1 C2 1.4955(18) . ?
N1 C7 1.4985(18) 3_666 ?
N1 C8 1.5047(18) . ?
C2 C3 1.515(2) . ?
C2 H21 0.9900 . ?
C2 H22 0.9900 . ?
C3 N4 1.4830(19) . ?
C3 H31 0.9900 . ?
C3 H32 0.9900 . ?
N4 C5 1.4839(19) . ?
N4 H41 0.8912 . ?
C5 C6 1.513(2) . ?
C5 H51 0.9900 . ?
C5 H52 0.9900 . ?
C6 C7 1.518(2) . ?
C6 H61 0.9900 . ?
C6 H62 0.9900 . ?
C7 N1 1.4985(18) 3_666 ?
C7 H71 0.9900 . ?
C7 H72 0.9900 . ?
C8 C9 1.501(2) . ?
C8 H81 0.9900 . ?
C8 H82 0.9900 . ?
C9 C14 1.394(2) . ?
C9 C10 1.399(2) . ?
C10 O10 1.3622(18) . ?
C10 C11 1.393(2) . ?
O10 H101 0.74(3) . ?
C11 C12 1.387(2) . ?
C11 H111 0.9500 . ?
C12 C13 1.387(2) . ?
C12 H121 0.9500 . ?
C13 C14 1.388(2) . ?
C13 H131 0.9500 . ?
C14 H141 0.9500 . ?
C1A O2A 1.229(2) . ?
C1A O1A 1.246(2) . ?
C1A C2A 1.539(2) . ?
C2A F1C 1.155(13) . ?
C2A F2B 1.207(9) . ?
C2A F1A 1.249(6) . ?
C2A F2A 1.322(4) . ?
C2A F3C 1.345(14) . ?
C2A F1B 1.383(9) . ?
C2A F3A 1.415(5) . ?
C2A F3B 1.474(11) . ?
C2A F2C 1.563(16) . ?
